data_4343908
loop_
_publ_author_name
'Simmons, C.J.'
'Stratemeier, H.'
'Hitchman, M.A.'
'Riley, M.J.'

_publ_section_title
;
 Influence of lattice interactions on the Jahn-Teller distortion of the
 [Cu (H2 O)6](2+) ion: dependence of the crystal structure of K2 [Cu (H2
 O)6] (S O4)(2x) (Se O4)(2-2x) upon the sulfate/selenate ratio
;
_journal_name_full 'Inorganic Chemistry'
_journal_page_first 1021
_journal_page_last 1031
_journal_volume 45
_journal_year 2006
_chemical_formula_sum 'Cu H12 K2 O14 S0.318 Se1.682'
_chemical_name_systematic 'K2 (Cu (H2 O)6) (S O4)0.318 (Se O4)1.682'
_space_group_IT_number 14
_symmetry_space_group_name_Hall '-P 2yab'
_symmetry_space_group_name_H-M 'P 1 21/a 1'
_cell_angle_alpha 90
_cell_angle_beta 103
_cell_angle_gamma 90
_cell_formula_units_Z 2
_cell_length_a 9.1345
_cell_length_b 12.2223
_cell_length_c 6.3088
_cell_volume 686.291
_citation_journal_id_ASTM INOCAJ
_cod_data_source_file Simmons_INOCAJ_2006_668.cif
_cod_data_source_block H12Cu1K2O14S0.318Se1.682
_cod_original_cell_volume 686.2911
_cod_original_sg_symbol_Hall '-P 2ybc (z,y,-x)'
_cod_original_formula_sum 'H12 Cu1 K2 O14 S0.318 Se1.682'
_cod_database_code 4343908

loop_
_symmetry_equiv_pos_as_xyz
x,y,z
-x+1/2,y+1/2,-z
-x,-y,-z
x-1/2,-y-1/2,z

loop_
_atom_site_label
_atom_site_type_symbol
_atom_site_fract_x
_atom_site_fract_y
_atom_site_fract_z
_atom_site_occupancy
_atom_site_U_iso_or_equiv
O1 O-2 0.4095 0.24298 0.5723 0.841 0.0
H6 H+1 -0.072 -0.0525 0.295 1 0.0
H3 H+1 0.247 0.1316 0.124 1 0.0
Cu1 Cu+2 0 0 0 1 0.0
O4 O-2 0.4047 0.17981 0.9681 0.841 0.0
Se1 Se+6 0.42156 0.13715 0.73388 0.841 0.0
O7 O-2 -0.01157 -0.06191 0.27841 1 0.0
K1 K+1 0.14188 0.33931 0.34446 1 0.0
O8 O-2 0.4397 0.234 0.5992 0.159 0.0
O10 O-2 0.3091 0.0539 0.631 0.159 0.0
H1 H+1 0.015 -0.133 0.339 1 0.0
H5 H+1 -0.139 0.159 0.016 1 0.0
O3 O-2 0.27928 0.05754 0.6283 0.841 0.0
S1 S+6 0.4137 0.1329 0.7397 0.159 0.0
O5 O-2 0.17787 0.12026 0.18213 1 0.0
O9 O-2 0.5617 0.0613 0.779 0.159 0.0
H2 H+1 0.188 0.093 0.248 1 0.0
O2 O-2 0.5779 0.0756 0.7426 0.841 0.0
O11 O-2 0.425 0.166 0.9957 0.159 0.0
H4 H+1 -0.228 0.1099 -0.051 1 0.0
O6 O-2 -0.16301 0.11016 0.03228 1 0.0
